data_1523372
loop_
_publ_author_name
'Carlson, O.N.'
'Schmidt, F.A.'
'Diesburg, D.E.'

_publ_section_title
;
 The yttrium-lead alloy system
;
_journal_name_full 'Transactions of the American Society for Metals'
_journal_page_first 119
_journal_page_last 124
_journal_volume 60
_journal_year 1967
_chemical_formula_sum 'Pb4 Y5'
_space_group_IT_number 62
_symmetry_space_group_name_Hall '-P 2ac 2n'
_symmetry_space_group_name_H-M 'P n m a'
_cell_angle_alpha 90
_cell_angle_beta 90
_cell_angle_gamma 90
_cell_formula_units_Z 4
_cell_length_a 7.994
_cell_length_b 15.1
_cell_length_c 8.241
_cell_volume 994.766
_citation_journal_id_ASTM TASEA7
_cod_data_source_file Carlson_TASEA7_1967_1717.cif
_cod_data_source_block Pb4Y5
_cod_original_cell_volume 994.7662
_cod_database_code 1523372

loop_
_symmetry_equiv_pos_as_xyz
x,y,z
-x+1/2,-y,z+1/2
x+1/2,-y+1/2,-z+1/2
-x,y+1/2,-z
-x,-y,-z
x-1/2,y,-z-1/2
-x-1/2,y-1/2,z-1/2
x,-y-1/2,z

loop_
_atom_site_label
_atom_site_type_symbol
_atom_site_fract_x
_atom_site_fract_y
_atom_site_fract_z
_atom_site_occupancy
_atom_site_U_iso_or_equiv
Pb1 Pb 0.9132 0.25 0.1115 1 0.0
Pb3 Pb 0.2206 0.9551 0.5312 1 0.0
Y1 Y 0.288 0.25 0.0024 1 0.0
Pb2 Pb 0.1761 0.25 0.6333 1 0.0
Y3 Y 0.9747 0.1004 0.8219 1 0.0
Y2 Y 0.1205 0.1157 0.3388 1 0.0
